data_4088619
loop_
_publ_author_name
'Holtrichter-R\"o\&smann, Thorsten'
'H\"ager, Ina'
'Daniliuc, Constantin-Gabriel'
'Fr\"ohlich, Roland'
'Bergander, Klaus'
'Troll, Carsten'
'Rieger, Bernhard'
'Rojas, Ren\'e S.'
'W\"urthwein, Ernst-Ulrich'

_publ_section_title
;
 Catalytically Active N-Acylamidine--Zirconium Complexes: Synthesis,
 Structures, and Application in Ethylene Polymerization
;
_journal_issue 11
_journal_name_full Organometallics
_journal_page_first 1906
_journal_paper_doi 10.1021/acs.organomet.6b00240
_journal_volume 35
_journal_year 2016
_chemical_absolute_configuration ad
_chemical_formula_sum 'C22 H24 N4 O'
_chemical_formula_weight 360.45
_space_group_IT_number 114
_space_group_name_Hall 'P -4 2n'
_space_group_name_H-M_alt 'P -4 21 c'
_symmetry_cell_setting tetragonal
_symmetry_space_group_name_H-M 'P -4 21 c'
_atom_sites_solution_hydrogens geom
_atom_sites_solution_primary direct
_atom_sites_solution_secondary difmap
_audit_creation_method SHELXL-97
_cell_angle_alpha 90.00
_cell_angle_beta 90.00
_cell_angle_gamma 90.00
_cell_formula_units_Z 8
_cell_length_a 18.6586(5)
_cell_length_b 18.6586(5)
_cell_length_c 11.1468(2)
_cell_measurement_reflns_used 7632
_cell_measurement_temperature 223(2)
_cell_measurement_theta_max 27.88
_cell_measurement_theta_min 4.08
_cell_volume 3880.68(16)
_computing_cell_refinement 'Collect (Nonius B.V., 1998)'
_computing_data_collection 'Collect (Nonius B.V., 1998)'
_computing_data_reduction 'Denzo-SMN (Otwinowski & Minor, 1997)'
_computing_molecular_graphics 'XP (BrukerAXS, 2000)'
_computing_publication_material 'SHELXL-97 (Sheldrick, 1997)'
_computing_structure_refinement 'SHELXL-97 (Sheldrick, 1997)'
_computing_structure_solution 'SHELXS-97 (Sheldrick, 1990)'
_diffrn_ambient_temperature 223(2)
_diffrn_measured_fraction_theta_full 0.993
_diffrn_measured_fraction_theta_max 0.993
_diffrn_measurement_device_type 'Nonius KappaCCD APEXII'
_diffrn_measurement_method '\w and \f scans'
_diffrn_radiation_monochromator 'Montel mirror'
_diffrn_radiation_source 'rotating anode Nonius FR591'
_diffrn_radiation_type MoK\a
_diffrn_radiation_wavelength 0.71073
_diffrn_reflns_av_R_equivalents 0.0725
_diffrn_reflns_av_sigmaI/netI 0.0857
_diffrn_reflns_limit_h_max 23
_diffrn_reflns_limit_h_min -23
_diffrn_reflns_limit_k_max 16
_diffrn_reflns_limit_k_min -16
_diffrn_reflns_limit_l_max 13
_diffrn_reflns_limit_l_min -12
_diffrn_reflns_number 6522
_diffrn_reflns_theta_full 26.37
_diffrn_reflns_theta_max 26.37
_diffrn_reflns_theta_min 4.26
_exptl_absorpt_coefficient_mu 0.078
_exptl_absorpt_correction_T_max 0.9977
_exptl_absorpt_correction_T_min 0.9845
_exptl_absorpt_correction_type multi-scan
_exptl_absorpt_process_details 'Denzo (Otwinowski, Borek, Majewski & Minor, 2003)'
_exptl_crystal_colour colourless
_exptl_crystal_density_diffrn 1.234
_exptl_crystal_density_method 'not measured'
_exptl_crystal_description needle
_exptl_crystal_F_000 1536
_exptl_crystal_size_max 0.20
_exptl_crystal_size_mid 0.05
_exptl_crystal_size_min 0.03
_refine_diff_density_max 0.172
_refine_diff_density_min -0.172
_refine_diff_density_rms 0.043
_refine_ls_abs_structure_details 'Flack H D (1983), Acta Cryst. A39, 876-881'
_refine_ls_abs_structure_Flack 0(3)
_refine_ls_extinction_method none
_refine_ls_goodness_of_fit_ref 1.144
_refine_ls_hydrogen_treatment mixed
_refine_ls_matrix_type full
_refine_ls_number_parameters 248
_refine_ls_number_reflns 3928
_refine_ls_number_restraints 0
_refine_ls_restrained_S_all 1.144
_refine_ls_R_factor_all 0.1257
_refine_ls_R_factor_gt 0.0758
_refine_ls_shift/su_max 0.000
_refine_ls_shift/su_mean 0.000
_refine_ls_structure_factor_coef Fsqd
_refine_ls_weighting_details 'calc w=1/[\s^2^(Fo^2^)+(0.0000P)^2^+3.3617P] where P=(Fo^2^+2Fc^2^)/3'
_refine_ls_weighting_scheme calc
_refine_ls_wR_factor_gt 0.1208
_refine_ls_wR_factor_ref 0.1403
_reflns_number_gt 2641
_reflns_number_total 3928
_reflns_threshold_expression >2sigma(I)
_cod_data_source_file om6b00240_si_001.cif
_cod_data_source_block wue5816
_cod_original_sg_symbol_H-M P-421c
_cod_database_code 4088619

loop_
_symmetry_equiv_pos_as_xyz
'x, y, z'
'-x, -y, z'
'y, -x, -z'
'-y, x, -z'
'-x+1/2, y+1/2, -z+1/2'
'x+1/2, -y+1/2, -z+1/2'
'-y+1/2, -x+1/2, z+1/2'
'y+1/2, x+1/2, z+1/2'

loop_
_atom_site_label
_atom_site_type_symbol
_atom_site_fract_x
_atom_site_fract_y
_atom_site_fract_z
_atom_site_U_iso_or_equiv
_atom_site_adp_type
_atom_site_occupancy
_atom_site_symmetry_multiplicity
_atom_site_calc_flag
_atom_site_refinement_flags
O1 O 0.53019(15) 0.79252(15) 1.2169(2) 0.0460(8) Uani 1 1 d .
C2 C 0.5479(2) 0.7866(2) 1.1103(3) 0.0375(10) Uani 1 1 d .
N3 N 0.60893(17) 0.81725(18) 1.0680(3) 0.0398(8) Uani 1 1 d .
C4 C 0.6150(2) 0.8518(2) 0.9681(3) 0.0379(9) Uani 1 1 d .
N5 N 0.68021(18) 0.86947(18) 0.9237(3) 0.0400(8) Uani 1 1 d .
H5 H 0.679(2) 0.896(2) 0.858(4) 0.050(13) Uiso 1 1 d .
C6 C 0.7503(2) 0.8424(2) 0.9674(4) 0.0397(10) Uani 1 1 d .
C7 C 0.7644(2) 0.8628(2) 1.0980(4) 0.0468(11) Uani 1 1 d .
H7A H 0.7624 0.9150 1.1071 0.056 Uiso 1 1 calc R
H7B H 0.7276 0.8416 1.1497 0.056 Uiso 1 1 calc R
C8 C 0.8383(2) 0.8356(3) 1.1352(4) 0.0527(12) Uani 1 1 d .
H8 H 0.8473 0.8484 1.2201 0.063 Uiso 1 1 calc R
C9 C 0.8419(3) 0.7543(3) 1.1213(4) 0.0593(13) Uani 1 1 d .
H9A H 0.8893 0.7369 1.1459 0.071 Uiso 1 1 calc R
H9B H 0.8058 0.7316 1.1727 0.071 Uiso 1 1 calc R
C10 C 0.8283(3) 0.7349(3) 0.9915(4) 0.0556(13) Uani 1 1 d .
H10 H 0.8306 0.6821 0.9826 0.067 Uiso 1 1 calc R
C11 C 0.7534(2) 0.7607(2) 0.9552(4) 0.0496(11) Uani 1 1 d .
H11A H 0.7434 0.7468 0.8721 0.060 Uiso 1 1 calc R
H11B H 0.7172 0.7386 1.0071 0.060 Uiso 1 1 calc R
C12 C 0.8075(2) 0.8765(3) 0.8879(4) 0.0510(11) Uani 1 1 d .
H12A H 0.8049 0.9288 0.8944 0.061 Uiso 1 1 calc R
H12B H 0.7991 0.8633 0.8040 0.061 Uiso 1 1 calc R
C13 C 0.8825(2) 0.8506(3) 0.9269(4) 0.0607(13) Uani 1 1 d .
H13 H 0.9195 0.8731 0.8756 0.073 Uiso 1 1 calc R
C14 C 0.8955(2) 0.8702(3) 1.0563(4) 0.0620(14) Uani 1 1 d .
H14A H 0.8939 0.9224 1.0656 0.074 Uiso 1 1 calc R
H14B H 0.9431 0.8535 1.0809 0.074 Uiso 1 1 calc R
C15 C 0.8852(3) 0.7688(3) 0.9121(4) 0.0676(15) Uani 1 1 d .
H15A H 0.8765 0.7560 0.8281 0.081 Uiso 1 1 calc R
H15B H 0.9327 0.7510 0.9348 0.081 Uiso 1 1 calc R
C21 C 0.5060(2) 0.7356(2) 1.0322(3) 0.0382(9) Uani 1 1 d .
N22 N 0.53242(18) 0.72016(19) 0.9237(3) 0.0467(9) Uani 1 1 d .
C23 C 0.4950(3) 0.6734(3) 0.8589(4) 0.0573(12) Uani 1 1 d .
H23 H 0.5121 0.6624 0.7817 0.069 Uiso 1 1 calc R
C24 C 0.4328(3) 0.6398(3) 0.8967(4) 0.0614(14) Uani 1 1 d .
H24 H 0.4093 0.6060 0.8479 0.074 Uiso 1 1 calc R
C25 C 0.4067(3) 0.6574(3) 1.0073(4) 0.0606(14) Uani 1 1 d .
H25 H 0.3640 0.6367 1.0356 0.073 Uiso 1 1 calc R
C26 C 0.4435(2) 0.7057(2) 1.0764(4) 0.0564(12) Uani 1 1 d .
H26 H 0.4266 0.7184 1.1529 0.068 Uiso 1 1 calc R
C41 C 0.5522(2) 0.8791(2) 0.8976(3) 0.0359(9) Uani 1 1 d .
N42 N 0.49401(19) 0.89466(17) 0.9624(3) 0.0431(8) Uani 1 1 d .
C43 C 0.4359(2) 0.9170(2) 0.9005(4) 0.0499(11) Uani 1 1 d .
H43 H 0.3942 0.9282 0.9439 0.060 Uiso 1 1 calc R
C44 C 0.4344(2) 0.9242(2) 0.7795(4) 0.0542(12) Uani 1 1 d .
H44 H 0.3927 0.9400 0.7403 0.065 Uiso 1 1 calc R
C45 C 0.4948(3) 0.9079(2) 0.7157(4) 0.0565(13) Uani 1 1 d .
H45 H 0.4950 0.9126 0.6318 0.068 Uiso 1 1 calc R
C46 C 0.5549(2) 0.8846(2) 0.7739(4) 0.0442(10) Uani 1 1 d .
H46 H 0.5968 0.8728 0.7313 0.053 Uiso 1 1 calc R

loop_
_atom_site_aniso_label
_atom_site_aniso_U_11
_atom_site_aniso_U_22
_atom_site_aniso_U_33
_atom_site_aniso_U_23
_atom_site_aniso_U_13
_atom_site_aniso_U_12
O1 0.0454(18) 0.0525(19) 0.0401(16) 0.0020(13) 0.0039(13) -0.0023(15)
C2 0.043(2) 0.035(2) 0.034(2) 0.0054(18) 0.0006(18) 0.0076(18)
N3 0.0352(19) 0.044(2) 0.0397(19) 0.0046(16) -0.0014(15) -0.0018(16)
C4 0.043(2) 0.037(2) 0.034(2) -0.0047(17) 0.0028(18) -0.0034(19)
N5 0.0321(19) 0.044(2) 0.0436(19) 0.0076(17) -0.0017(16) 0.0007(16)
C6 0.032(2) 0.042(2) 0.045(2) 0.0025(19) -0.0002(18) -0.0019(18)
C7 0.044(3) 0.047(3) 0.049(3) -0.004(2) 0.000(2) 0.004(2)
C8 0.044(3) 0.065(3) 0.048(3) -0.007(2) -0.009(2) 0.012(2)
C9 0.057(3) 0.061(3) 0.060(3) 0.000(2) -0.010(2) 0.020(3)
C10 0.060(3) 0.052(3) 0.055(3) -0.009(2) -0.002(2) 0.016(2)
C11 0.047(3) 0.050(3) 0.052(2) -0.009(2) -0.005(2) 0.008(2)
C12 0.038(2) 0.061(3) 0.054(3) 0.011(2) -0.001(2) 0.002(2)
C13 0.042(3) 0.075(4) 0.065(3) 0.004(3) 0.005(2) 0.007(3)
C14 0.038(3) 0.072(3) 0.076(3) 0.000(3) -0.010(2) 0.005(2)
C15 0.041(3) 0.104(4) 0.058(3) -0.013(3) -0.001(2) 0.025(3)
C21 0.040(2) 0.034(2) 0.041(2) 0.0041(18) 0.0015(19) 0.0039(18)
N22 0.043(2) 0.052(2) 0.045(2) -0.0072(17) -0.0029(17) -0.0008(17)
C23 0.051(3) 0.072(3) 0.049(2) -0.011(2) -0.004(2) -0.002(3)
C24 0.060(3) 0.061(3) 0.064(3) -0.008(3) -0.013(3) -0.017(3)
C25 0.051(3) 0.066(4) 0.064(3) 0.000(3) 0.000(2) -0.018(3)
C26 0.056(3) 0.061(3) 0.053(3) -0.006(2) 0.008(2) -0.015(2)
C41 0.033(2) 0.033(2) 0.042(2) -0.0022(18) -0.0031(18) 0.0006(18)
N42 0.036(2) 0.039(2) 0.0539(19) -0.0009(17) 0.0050(18) 0.0024(16)
C43 0.034(3) 0.050(3) 0.066(3) 0.000(2) 0.003(2) 0.002(2)
C44 0.039(3) 0.055(3) 0.068(3) 0.010(3) -0.013(2) 0.001(2)
C45 0.056(3) 0.063(3) 0.051(3) 0.013(2) -0.003(2) 0.007(3)
C46 0.041(2) 0.051(3) 0.041(2) -0.002(2) -0.0032(19) 0.006(2)

loop_
_atom_type_symbol
_atom_type_description
_atom_type_scat_dispersion_real
_atom_type_scat_dispersion_imag
_atom_type_scat_source
C C 0.0033 0.0016 'International Tables Vol C Tables 4.2.6.8 and 6.1.1.4'
H H 0.0000 0.0000 'International Tables Vol C Tables 4.2.6.8 and 6.1.1.4'
N N 0.0061 0.0033 'International Tables Vol C Tables 4.2.6.8 and 6.1.1.4'
O O 0.0106 0.0060 'International Tables Vol C Tables 4.2.6.8 and 6.1.1.4'

loop_
_geom_angle_atom_site_label_1
_geom_angle_atom_site_label_2
_geom_angle_atom_site_label_3
_geom_angle
O1 C2 N3 121.3(4)
O1 C2 C21 118.2(4)
N3 C2 C21 119.9(3)
C4 N3 C2 125.7(3)
N3 C4 N5 121.0(4)
N3 C4 C41 123.5(4)
N5 C4 C41 115.4(3)
C4 N5 C6 126.1(3)
C4 N5 H5 115(3)
C6 N5 H5 119(3)
N5 C6 C12 106.6(3)
N5 C6 C7 112.3(3)
C12 C6 C7 109.2(3)
N5 C6 C11 110.1(3)
C12 C6 C11 109.6(4)
C7 C6 C11 109.0(3)
C8 C7 C6 109.4(3)
C8 C7 H7A 109.8
C6 C7 H7A 109.8
C8 C7 H7B 109.8
C6 C7 H7B 109.8
H7A C7 H7B 108.2
C14 C8 C9 109.3(4)
C14 C8 C7 109.5(4)
C9 C8 C7 110.1(4)
C14 C8 H8 109.3
C9 C8 H8 109.3
C7 C8 H8 109.3
C10 C9 C8 109.1(4)
C10 C9 H9A 109.9
C8 C9 H9A 109.9
C10 C9 H9B 109.9
C8 C9 H9B 109.9
H9A C9 H9B 108.3
C9 C10 C15 109.9(4)
C9 C10 C11 109.3(4)
C15 C10 C11 110.6(4)
C9 C10 H10 109.0
C15 C10 H10 109.0
C11 C10 H10 109.0
C6 C11 C10 109.0(4)
C6 C11 H11A 109.9
C10 C11 H11A 109.9
C6 C11 H11B 109.9
C10 C11 H11B 109.9
H11A C11 H11B 108.3
C6 C12 C13 109.9(4)
C6 C12 H12A 109.7
C13 C12 H12A 109.7
C6 C12 H12B 109.7
C13 C12 H12B 109.7
H12A C12 H12B 108.2
C14 C13 C15 109.7(4)
C14 C13 C12 109.9(4)
C15 C13 C12 108.1(4)
C14 C13 H13 109.7
C15 C13 H13 109.7
C12 C13 H13 109.7
C13 C14 C8 109.7(4)
C13 C14 H14A 109.7
C8 C14 H14A 109.7
C13 C14 H14B 109.7
C8 C14 H14B 109.7
H14A C14 H14B 108.2
C10 C15 C13 109.2(4)
C10 C15 H15A 109.8
C13 C15 H15A 109.8
C10 C15 H15B 109.8
C13 C15 H15B 109.8
H15A C15 H15B 108.3
N22 C21 C26 123.0(4)
N22 C21 C2 117.9(4)
C26 C21 C2 119.0(4)
C23 N22 C21 116.1(4)
N22 C23 C24 124.9(4)
N22 C23 H23 117.6
C24 C23 H23 117.6
C25 C24 C23 117.6(4)
C25 C24 H24 121.2
C23 C24 H24 121.2
C24 C25 C26 119.1(5)
C24 C25 H25 120.4
C26 C25 H25 120.4
C25 C26 C21 119.2(4)
C25 C26 H26 120.4
C21 C26 H26 120.4
N42 C41 C46 123.5(4)
N42 C41 C4 115.2(3)
C46 C41 C4 121.2(4)
C41 N42 C43 116.3(3)
N42 C43 C44 123.7(4)
N42 C43 H43 118.1
C44 C43 H43 118.1
C43 C44 C45 118.5(5)
C43 C44 H44 120.7
C45 C44 H44 120.7
C44 C45 C46 120.1(4)
C44 C45 H45 120.0
C46 C45 H45 120.0
C45 C46 C41 117.8(4)
C45 C46 H46 121.1
C41 C46 H46 121.1

loop_
_geom_bond_atom_site_label_1
_geom_bond_atom_site_label_2
_geom_bond_distance
O1 C2 1.238(4)
C2 N3 1.359(5)
C2 C21 1.508(5)
N3 C4 1.292(5)
C4 N5 1.354(5)
C4 C41 1.500(5)
N5 C6 1.483(5)
N5 H5 0.89(4)
C6 C12 1.526(5)
C6 C7 1.528(5)
C6 C11 1.531(5)
C7 C8 1.527(6)
C7 H7A 0.9800
C7 H7B 0.9800
C8 C14 1.526(6)
C8 C9 1.526(6)
C8 H8 0.9900
C9 C10 1.513(5)
C9 H9A 0.9800
C9 H9B 0.9800
C10 C15 1.519(6)
C10 C11 1.533(6)
C10 H10 0.9900
C11 H11A 0.9800
C11 H11B 0.9800
C12 C13 1.541(6)
C12 H12A 0.9800
C12 H12B 0.9800
C13 C14 1.508(6)
C13 C15 1.535(7)
C13 H13 0.9900
C14 H14A 0.9800
C14 H14B 0.9800
C15 H15A 0.9800
C15 H15B 0.9800
C21 N22 1.337(5)
C21 C26 1.384(5)
N22 C23 1.330(5)
C23 C24 1.386(6)
C23 H23 0.9400
C24 C25 1.366(6)
C24 H24 0.9400
C25 C26 1.370(6)
C25 H25 0.9400
C26 H26 0.9400
C41 N42 1.336(5)
C41 C46 1.383(5)
N42 C43 1.350(5)
C43 C44 1.356(6)
C43 H43 0.9400
C44 C45 1.367(6)
C44 H44 0.9400
C45 C46 1.367(6)
C45 H45 0.9400
C46 H46 0.9400

loop_
_geom_hbond_atom_site_label_D
_geom_hbond_atom_site_label_H
_geom_hbond_atom_site_label_A
_geom_hbond_distance_DH
_geom_hbond_distance_HA
_geom_hbond_distance_DA
_geom_hbond_angle_DHA
_geom_hbond_site_symmetry_A
N5 H5 O1 0.89(4) 2.15(4) 3.013(4) 163(4) 7_664

loop_
_geom_torsion_atom_site_label_1
_geom_torsion_atom_site_label_2
_geom_torsion_atom_site_label_3
_geom_torsion_atom_site_label_4
_geom_torsion
O1 C2 N3 C4 -136.5(4)
C21 C2 N3 C4 52.5(5)
C2 N3 C4 N5 -168.3(4)
C2 N3 C4 C41 15.7(6)
N3 C4 N5 C6 11.4(6)
C41 C4 N5 C6 -172.3(4)
C4 N5 C6 C12 178.9(4)
C4 N5 C6 C7 -61.6(5)
C4 N5 C6 C11 60.1(5)
N5 C6 C7 C8 -178.0(3)
C12 C6 C7 C8 -60.1(5)
C11 C6 C7 C8 59.7(4)
C6 C7 C8 C14 60.8(5)
C6 C7 C8 C9 -59.4(5)
C14 C8 C9 C10 -60.3(5)
C7 C8 C9 C10 60.0(5)
C8 C9 C10 C15 60.6(5)
C8 C9 C10 C11 -60.9(5)
N5 C6 C11 C10 175.6(3)
C12 C6 C11 C10 58.7(4)
C7 C6 C11 C10 -60.8(4)
C9 C10 C11 C6 61.7(5)
C15 C10 C11 C6 -59.4(4)
N5 C6 C12 C13 -179.6(4)
C7 C6 C12 C13 58.9(5)
C11 C6 C12 C13 -60.5(5)
C6 C12 C13 C14 -58.8(5)
C6 C12 C13 C15 60.9(5)
C15 C13 C14 C8 -59.5(5)
C12 C13 C14 C8 59.2(5)
C9 C8 C14 C13 60.2(5)
C7 C8 C14 C13 -60.5(5)
C9 C10 C15 C13 -59.8(5)
C11 C10 C15 C13 60.9(5)
C14 C13 C15 C10 59.2(5)
C12 C13 C15 C10 -60.6(5)
O1 C2 C21 N22 -168.9(4)
N3 C2 C21 N22 2.5(5)
O1 C2 C21 C26 9.5(6)
N3 C2 C21 C26 -179.1(4)
C26 C21 N22 C23 -0.2(6)
C2 C21 N22 C23 178.1(4)
C21 N22 C23 C24 -1.1(7)
N22 C23 C24 C25 2.0(8)
C23 C24 C25 C26 -1.5(8)
C24 C25 C26 C21 0.3(8)
N22 C21 C26 C25 0.6(7)
C2 C21 C26 C25 -177.7(4)
N3 C4 C41 N42 28.3(6)
N5 C4 C41 N42 -147.8(3)
N3 C4 C41 C46 -149.4(4)
N5 C4 C41 C46 34.5(5)
C46 C41 N42 C43 -0.2(6)
C4 C41 N42 C43 -177.8(3)
C41 N42 C43 C44 -0.1(6)
N42 C43 C44 C45 0.1(7)
C43 C44 C45 C46 0.3(7)
C44 C45 C46 C41 -0.6(7)
N42 C41 C46 C45 0.5(7)
C4 C41 C46 C45 178.0(4)
